data_7009608
loop_
_publ_author_name
'Manikandan, Palanichamy'
'Justin Thomas, K. R.'
'Manoharan, Periakaruppan T.'

_publ_section_title
;
 Structural and spectral diversities in copper(II) complexes of
 2,6-bis(3,5-dimethylpyrazol-1-ylmethyl)pyridine&#x200A;&#x2021;
;
_journal_issue 16
_journal_name_full 'Journal of the Chemical Society, Dalton Transactions'
_journal_page_first 2779
_journal_paper_doi 10.1039/b002289f
_journal_year 2000
_chemical_formula_sum 'C17 H21 Cl2 Cu N5'
_chemical_formula_weight 429.84
_chemical_name_systematic
; 
 ? 
;
_space_group_IT_number 15
_symmetry_cell_setting monoclinic
_symmetry_space_group_name_Hall '-C 2yc'
_symmetry_space_group_name_H-M 'C 1 2/c 1'
_atom_sites_solution_hydrogens geom
_atom_sites_solution_primary direct
_atom_sites_solution_secondary difmap
_audit_creation_method SHELXL
_cell_angle_alpha 90.00
_cell_angle_beta 95.58(3)
_cell_angle_gamma 90.00
_cell_formula_units_Z 8
_cell_length_a 7.911(3)
_cell_length_b 15.422(5)
_cell_length_c 15.161(5)
_cell_measurement_reflns_used 25
_cell_measurement_temperature 293(2)
_cell_volume 1840.9(11)
_computing_cell_refinement 'CAD4 Software'
_computing_data_collection 'CAD4 Software'
_computing_data_reduction MolEN
_computing_publication_material 'SHELXL-93 (Sheldrick, 1993)'
_computing_structure_refinement 'SHELXL-93 (Sheldrick, 1993)'
_computing_structure_solution 'SHELXS-86 (Sheldrick, 1990)'
_diffrn_ambient_temperature 293(2)
_diffrn_measurement_device 'Enraf-Nonius CAD4'
_diffrn_measurement_method \w-2\q
_diffrn_radiation_monochromator graphite
_diffrn_radiation_source 'fine-focus sealed tube'
_diffrn_radiation_type MoK\a
_diffrn_radiation_wavelength 0.71073
_diffrn_reflns_av_R_equivalents 0.0474
_diffrn_reflns_av_sigmaI/netI 0.0250
_diffrn_reflns_limit_h_max 9
_diffrn_reflns_limit_h_min 0
_diffrn_reflns_limit_k_max 18
_diffrn_reflns_limit_k_min 0
_diffrn_reflns_limit_l_max 17
_diffrn_reflns_limit_l_min -17
_diffrn_reflns_number 1744
_diffrn_reflns_theta_max 24.97
_diffrn_reflns_theta_min 2.64
_diffrn_standards_decay_% <1
_diffrn_standards_interval_time 1h
_diffrn_standards_number 2
_exptl_absorpt_coefficient_mu 1.487
_exptl_absorpt_correction_T_max 98.9
_exptl_absorpt_correction_T_min 87.8
_exptl_absorpt_correction_type 'PSI scans'
_exptl_crystal_colour Green
_exptl_crystal_density_diffrn 1.551
_exptl_crystal_density_meas ?
_exptl_crystal_density_method .
_exptl_crystal_description Prism
_exptl_crystal_F_000 884
_exptl_crystal_size_max 0.52
_exptl_crystal_size_mid 0.35
_exptl_crystal_size_min 0.28
_refine_diff_density_max 0.555
_refine_diff_density_min -0.637
_refine_diff_density_rms 0.087
_refine_ls_extinction_method none
_refine_ls_goodness_of_fit_all 1.080
_refine_ls_goodness_of_fit_obs 1.082
_refine_ls_matrix_type full
_refine_ls_number_parameters 115
_refine_ls_number_reflns 1620
_refine_ls_number_restraints 0
_refine_ls_restrained_S_all 1.080
_refine_ls_restrained_S_obs 1.082
_refine_ls_R_factor_all 0.0445
_refine_ls_R_factor_obs 0.0376
_refine_ls_shift/esd_max -0.001
_refine_ls_shift/esd_mean 0.000
_refine_ls_structure_factor_coef Fsqd
_refine_ls_weighting_details 'w=1/[\s^2^(Fo^2^)+(0.0644P)^2^+3.5603P] where P=(Fo^2^+2Fc^2^)/3'
_refine_ls_weighting_scheme calc
_refine_ls_wR_factor_all 0.1113
_refine_ls_wR_factor_obs 0.1041
_reflns_number_observed 1423
_reflns_number_total 1620
_reflns_observed_criterion >2sigma(I)
_cod_data_source_file b002289f.txt
_cod_data_source_block CuLCl2
_cod_depositor_comments
;
The following automatic conversions were performed:
'_symmetry_cell_setting' value 'Monoclinic' changed to 'monoclinic'
according to '/home/saulius/struct/CIF-dictionaries/cif_core.dic'
dictionary named 'cif_core.dic' version 2.4.1 from 2010-06-29.

Automatic conversion script
Id: cif_fix_enum 1527 2010-12-29 10:47:43Z saulius 

The following automatic conversions were performed:

'_refine_ls_weighting_scheme' value 'calc
w=1/[\s^2^(Fo^2^)+(0.0644P)^2^+3.5603P] where P=(Fo^2^+2Fc^2^)/3' was
changed to 'calc'. New tag '_refine_ls_weighting_details' was
created. The value of the new tag was set to
'w=1/[\s^2^(Fo^2^)+(0.0644P)^2^+3.5603P] where P=(Fo^2^+2Fc^2^)/3'.

Automatic conversion script
Id: cif_fix_values 3143 2015-03-26 13:38:13Z robertas 
;
_cod_original_cell_volume 1840.8(11)
_cod_original_sg_symbol_H-M 'C 2/c'
_cod_database_code 7009608

loop_
_symmetry_equiv_pos_as_xyz
'x, y, z'
'-x, y, -z+1/2'
'x+1/2, y+1/2, z'
'-x+1/2, y+1/2, -z+1/2'
'-x, -y, -z'
'x, -y, z-1/2'
'-x+1/2, -y+1/2, -z'
'x+1/2, -y+1/2, z-1/2'

loop_
_atom_site_aniso_label
_atom_site_aniso_U_11
_atom_site_aniso_U_22
_atom_site_aniso_U_33
_atom_site_aniso_U_23
_atom_site_aniso_U_13
_atom_site_aniso_U_12
Cu 0.0314(3) 0.0274(3) 0.0225(3) 0.000 -0.0029(2) 0.000
Cl 0.0445(5) 0.0439(5) 0.0358(5) 0.0014(3) 0.0079(4) 0.0094(4)
N1 0.033(2) 0.026(2) 0.028(2) 0.000 0.0030(15) 0.000
N2 0.0369(15) 0.0330(15) 0.0275(14) 0.0046(11) -0.0036(11) -0.0038(11)
N4 0.0304(13) 0.0367(15) 0.0337(15) 0.0013(12) -0.0038(11) -0.0006(11)
C1 0.039(2) 0.030(2) 0.025(2) 0.0012(12) 0.0031(13) -0.0044(13)
C2 0.051(2) 0.033(2) 0.037(2) -0.0026(14) 0.000(2) -0.0109(14)
C3 0.061(3) 0.026(2) 0.048(3) 0.000 -0.004(2) 0.000
C6 0.032(2) 0.037(2) 0.044(2) 0.0039(15) 0.0000(14) -0.0075(14)
C7 0.029(2) 0.047(2) 0.031(2) -0.0069(14) -0.0057(13) 0.0077(14)
C8 0.044(2) 0.048(2) 0.028(2) 0.0000(15) -0.0073(14) 0.013(2)
C9 0.041(2) 0.038(2) 0.027(2) 0.0016(14) 0.0015(13) 0.0065(14)
C10 0.036(2) 0.066(3) 0.045(2) -0.015(2) -0.010(2) -0.001(2)
C11 0.065(2) 0.034(2) 0.039(2) 0.008(2) 0.001(2) 0.002(2)

loop_
_atom_site_label
_atom_site_type_symbol
_atom_site_fract_x
_atom_site_fract_y
_atom_site_fract_z
_atom_site_U_iso_or_equiv
_atom_site_thermal_displace_type
_atom_site_occupancy
_atom_site_calc_flag
_atom_site_refinement_flags
_atom_site_disorder_group
Cu Cu 0.0000 0.11500(3) 0.2500 0.0274(2) Uani 1 d S .
Cl Cl 0.20679(11) 0.09648(6) 0.15108(6) 0.0411(3) Uani 1 d . .
N1 N 0.0000 0.2569(2) 0.2500 0.0291(8) Uani 1 d S .
N2 N 0.1813(3) 0.1101(2) 0.3501(2) 0.0329(6) Uani 1 d . .
N4 N 0.2808(3) 0.1808(2) 0.3723(2) 0.0340(6) Uani 1 d . .
C1 C 0.1394(4) 0.3011(2) 0.2810(2) 0.0315(7) Uani 1 d . .
C2 C 0.1427(5) 0.3910(2) 0.2828(2) 0.0405(8) Uani 1 d . .
H2 H 0.2398(5) 0.4203(2) 0.3059(2) 0.049 Uiso 1 calc R .
C3 C 0.0000 0.4365(3) 0.2500 0.0458(12) Uani 1 d S .
H3 H 0.0000 0.4968(3) 0.2500 0.055 Uiso 1 calc SR .
C6 C 0.2976(4) 0.2496(2) 0.3081(2) 0.0379(8) Uani 1 d . .
H6A H 0.3368(4) 0.2240(2) 0.2553(2) 0.045 Uiso 1 calc R .
H6B H 0.3849(4) 0.2893(2) 0.3326(2) 0.045 Uiso 1 calc R .
C7 C 0.3801(4) 0.1657(2) 0.4496(2) 0.0359(7) Uani 1 d . .
C8 C 0.3394(4) 0.0845(2) 0.4774(2) 0.0408(8) Uani 1 d . .
H8 H 0.3851(4) 0.0567(2) 0.5286(2) 0.049 Uiso 1 calc R .
C9 C 0.2163(4) 0.0516(2) 0.4140(2) 0.0355(7) Uani 1 d . .
C10 C 0.5083(5) 0.2292(3) 0.4882(3) 0.0502(10) Uani 1 d . .
H10A H 0.5042(5) 0.2805(3) 0.4521(3) 0.060 Uiso 1 calc R .
H10B H 0.6195(5) 0.2039(3) 0.4903(3) 0.060 Uiso 1 calc R .
H10C H 0.4840(5) 0.2442(3) 0.5471(3) 0.060 Uiso 1 calc R .
C11 C 0.1348(5) -0.0355(2) 0.4101(2) 0.0463(9) Uani 1 d . .
H11A H 0.0547(5) -0.0390(2) 0.3585(2) 0.056 Uiso 1 calc R .
H11B H 0.0770(5) -0.0442(2) 0.4622(2) 0.056 Uiso 1 calc R .
H11C H 0.2203(5) -0.0793(2) 0.4072(2) 0.056 Uiso 1 calc R .

loop_
_atom_type_symbol
_atom_type_description
_atom_type_scat_dispersion_real
_atom_type_scat_dispersion_imag
_atom_type_scat_source
Cu Cu 0.3201 1.2651 'International Tables Vol C Tables 4.2.6.8 and 6.1.1.4'
Cl Cl 0.1484 0.1585 'International Tables Vol C Tables 4.2.6.8 and 6.1.1.4'
C C 0.0033 0.0016 'International Tables Vol C Tables 4.2.6.8 and 6.1.1.4'
N N 0.0061 0.0033 'International Tables Vol C Tables 4.2.6.8 and 6.1.1.4'
H H 0.0000 0.0000 'International Tables Vol C Tables 4.2.6.8 and 6.1.1.4'

loop_
_geom_angle_atom_site_label_1
_geom_angle_atom_site_label_2
_geom_angle_atom_site_label_3
_geom_angle
_geom_angle_site_symmetry_1
_geom_angle_site_symmetry_3
_geom_angle_publ_flag
N1 Cu N2 92.18(7) . . yes
N1 Cu N2 92.18(7) . 2 yes
N1 Cu Cl 97.01(3) . . yes
N1 Cu Cl 97.01(3) . 2 yes
N2 Cu N2 175.65(15) 2 . yes
N2 Cu Cl 90.21(9) 2 . yes
N2 Cu Cl 89.26(9) . . yes
N2 Cu Cl 89.26(9) 2 2 yes
N2 Cu Cl 90.21(9) . 2 yes
Cl Cu Cl 165.99(5) . 2 yes
C1 N1 C1 119.0(4) . 2 ?
C1 N1 Cu 120.5(2) . . ?
C1 N1 Cu 120.5(2) 2 . ?
C9 N2 N4 106.6(3) . . ?
C9 N2 Cu 131.7(2) . . ?
N4 N2 Cu 121.0(2) . . ?
C7 N4 N2 110.2(3) . . ?
C7 N4 C6 128.0(3) . . ?
N2 N4 C6 120.2(3) . . ?
N1 C1 C2 121.9(3) . . ?
N1 C1 C6 117.4(3) . . ?
C2 C1 C6 120.6(3) . . ?
C3 C2 C1 119.2(3) . . ?
C2 C3 C2 118.9(4) 2 . ?
N4 C6 C1 116.2(3) . . ?
N4 C7 C8 106.6(3) . . ?
N4 C7 C10 122.6(3) . . ?
C8 C7 C10 130.7(3) . . ?
C7 C8 C9 106.9(3) . . ?
N2 C9 C8 109.7(3) . . ?
N2 C9 C11 121.5(3) . . ?
C8 C9 C11 128.8(3) . . ?

loop_
_geom_bond_atom_site_label_1
_geom_bond_atom_site_label_2
_geom_bond_distance
_geom_bond_site_symmetry_2
_geom_bond_publ_flag
Cu N1 2.189(4) . yes
Cu N2 1.985(3) . yes
Cu N2 1.985(3) 2 yes
Cu Cl 2.3418(11) . yes
Cu Cl 2.3418(11) 2 yes
N1 C1 1.342(4) . ?
N1 C1 1.342(4) 2 ?
N2 C9 1.333(4) . ?
N2 N4 1.368(4) . ?
N4 C7 1.365(4) . ?
N4 C6 1.455(4) . ?
C1 C2 1.386(5) . ?
C1 C6 1.505(4) . ?
C2 C3 1.380(5) . ?
C3 C2 1.380(5) 2 ?
C7 C8 1.369(5) . ?
C7 C10 1.488(5) . ?
C8 C9 1.396(5) . ?
C9 C11 1.488(5) . ?
